data_1528783
loop_
_publ_author_name
'Parnham, E.R.'
'Slawin, A.M.Z.'
'Morris, R.E.'

_publ_section_title
;
 Ionothermal synthesis of beta-N H4 Al F4 and the determination by single
 crystal x-ray diffraction of its room temperature and low temperature
 phases
;
_journal_name_full 'Journal of Solid State Chemistry'
_journal_page_first 49
_journal_page_last 53
_journal_volume 180
_journal_year 2007
_chemical_formula_sum 'Al F4 H4 N'
_chemical_name_systematic '(N H4) (Al F4)'
_space_group_IT_number 138
_symmetry_space_group_name_Hall '-P 4ac 2ac'
_symmetry_space_group_name_H-M 'P 42/n c m :2'
_cell_angle_alpha 90
_cell_angle_beta 90
_cell_angle_gamma 90
_cell_formula_units_Z 20
_cell_length_a 11.616
_cell_length_b 11.616
_cell_length_c 12.677
_cell_volume 1710.526
_citation_journal_id_ASTM JSSCBI
_cod_data_source_file Parnham_JSSCBI_2007_1214.cif
_cod_data_source_block H4Al1F4N1
_cod_original_formula_sum 'H4 Al1 F4 N1'
_cod_database_code 1528783

loop_
_symmetry_equiv_pos_as_xyz
x,y,z
-y+1/2,x,z+1/2
-x+1/2,-y+1/2,z
y,-x+1/2,z+1/2
x+1/2,-y,-z+1/2
y+1/2,x+1/2,-z
-x,y+1/2,-z+1/2
-y,-x,-z
-x,-y,-z
y-1/2,-x,-z-1/2
x-1/2,y-1/2,-z
-y,x-1/2,-z-1/2
-x-1/2,y,z-1/2
-y-1/2,-x-1/2,z
x,-y-1/2,z-1/2
y,x,z

loop_
_atom_site_label
_atom_site_type_symbol
_atom_site_fract_x
_atom_site_fract_y
_atom_site_fract_z
_atom_site_occupancy
_atom_site_U_iso_or_equiv
N2 N-3 0.58857 0.58857 0.0541 1 0.0
N1 N-3 0.90751 0.59249 -0.0436 1 0.0
N3 N-3 1.25 0.75 0 1 0.0
H2 H+1 0.94 0.56 -0.108 1 0.0
F3 F-1 0.96557 0.53443 0.22727 1 0.0
F7 F-1 1.04233 0.694 0.10856 1 0.0
H7 H+1 1.185 0.745 0.049 1 0.0
F1 F-1 0.75 0.75 0.3931 1 0.0
H1 H+1 0.966 0.634 -0.002 1 0.0
F6 F-1 0.9049 0.75124 0.25449 1 0.0
F4 F-1 1.04389 0.65245 0.3827 1 0.0
H5 H+1 0.6461 0.6461 0.074 1 0.0
F2 F-1 0.75 0.75 0.1145 1 0.0
H6 H+1 0.591 0.591 -0.0231 1 0.0
Al1 Al+3 0.75 0.75 0.25335 1 0.0
H4 H+1 0.515 0.611 0.086 1 0.0
Al2 Al+3 1.04252 0.67548 0.24724 1 0.0
F5 F-1 1.18285 0.60902 0.23534 1 0.0
H3 H+1 0.8495 0.6505 -0.062 1 0.0
